data_4513334
loop_
_publ_author_name
'Fernandes, Jos\'e A.'
'Sardo, Mariana'
'Mafra, Lu\'is'
'Choquesillo-Lazarte, Duane'
'Masciocchi, Norberto'

_publ_section_title
;
 X-ray and NMR Crystallography Studies of Novel Theophylline Cocrystals
 Prepared by Liquid Assisted Grinding
;
_journal_issue 8
_journal_name_full 'Crystal Growth &amp; Design'
_journal_page_first 3674
_journal_paper_doi 10.1021/acs.cgd.5b00279
_journal_volume 15
_journal_year 2015
_chemical_formula_moiety 'C7 H8 N4 O2, C7 H7 N O2'
_chemical_formula_structural 'C7 H8 N4 O2, C7 H7 N O2'
_chemical_formula_sum 'C14 H15 N5 O4'
_chemical_formula_weight 317.30
_chemical_name_common 'Theophylline 4-aminobenzoic acid cocrystal'
_chemical_name_systematic
;
?
;
_space_group_crystal_system triclinic
_space_group_IT_number 2
_space_group_name_Hall '-P 1'
_space_group_name_H-M_alt 'P -1'
_symmetry_space_group_name_Hall '-P 1'
_symmetry_space_group_name_H-M 'P -1'
_cell_angle_alpha 96.8928(14)
_cell_angle_beta 90.8323(17)
_cell_angle_gamma 115.4641(18)
_cell_formula_units_Z 2
_cell_length_a 7.02064(13)
_cell_length_b 8.77851(23)
_cell_length_c 13.10841(22)
_cell_measurement_temperature 298
_cell_volume 722.15(3)
_computing_cell_refinement 'TOPAS, Bruker AXS 2005, Karlsruhe, Germany'
_computing_molecular_graphics 'Diamond 3.2k (Brandenburg, 1997-2014)'
_computing_publication_material 'TOPAS, Bruker AXS 2005, Karlsruhe, Germany'
_computing_structure_refinement 'TOPAS, Bruker AXS 2005, Karlsruhe, Germany'
_computing_structure_solution 'TOPAS, Bruker AXS 2005, Karlsruhe, Germany'
_diffrn_ambient_temperature 298
_diffrn_detector_type 'Lynxeye linear PSD'
_diffrn_measurement_device_type 'Bruker D8 Advance'
_diffrn_radiation_monochromator 'Ni filter'
_diffrn_radiation_wavelength 1.5418
_diffrn_source_target copper
_diffrn_source_type 'sealed tube'
_exptl_crystal_density_method 'not measured'
_pd_char_colour creamy
_pd_instr_location ' '
_pd_meas_2theta_range_inc 0.02
_pd_meas_2theta_range_max 105
_pd_meas_2theta_range_min 5
_pd_meas_number_of_points 5001
_pd_meas_scan_method step
_pd_proc_2theta_range_inc 0.02
_pd_proc_2theta_range_max 105
_pd_proc_2theta_range_min 12.5
_pd_proc_ls_background_function 'Chebychev polynomial'
_pd_proc_ls_profile_function 'fundamental parameters approach'
_pd_proc_ls_prof_R_factor 0.068
_pd_proc_ls_prof_wR_expected 0.006
_pd_proc_ls_prof_wR_factor 0.093
_pd_spec_mounting
;
packed powder glass capillary
;
_pd_spec_mount_mode reflection
_pd_spec_shape 'flat sheet'
_pd_spec_size_axial 10
_pd_spec_size_equat 20
_pd_spec_size_thick 0.15
_refine_ls_extinction_method none
_refine_ls_goodness_of_fit_all 14.3
_refine_ls_hydrogen_treatment constr
_refine_ls_matrix_type fullcycle
_refine_ls_number_parameters 39
_refine_ls_number_restraints 0
_refine_ls_shift/su_max .001
_refine_ls_structure_factor_coef Inet
_refine_ls_weighting_scheme sigma
_cod_data_source_file cg5b00279_si_003.cif
_cod_data_source_block 2
_cod_depositor_comments 'Adding full bibliography for 4513334--4513335.cif.'
_cod_original_cell_volume 722.155(29)
_cod_database_code 4513334

loop_
_symmetry_equiv_pos_as_xyz
'-x, -y, -z'
'x, y, z'

loop_
_atom_site_label
_atom_site_type_symbol
_atom_site_symmetry_multiplicity
_atom_site_fract_x
_atom_site_fract_y
_atom_site_fract_z
_atom_site_occupancy
_atom_site_B_iso_or_equiv
C1 C 2 -0.89766 -0.19489 -0.84854 1 2.92(10)
C2 C 2 -0.8196407 -0.1092823 -0.7494436 1 2.92(10)
C3 C 2 -0.8897647 -0.1925143 -0.6654541 1 2.92(10)
C4 C 2 -1.039357 -0.3630534 -0.6793784 1 2.92(10)
C5 C 2 -1.1176 -0.4489067 -0.7787592 1 2.92(10)
C6 C 2 -1.047476 -0.3656748 -0.8627486 1 2.92(10)
C7 C 2 -0.8227896 -0.1060244 -0.9382143 1 2.92(10)
O1 O 2 -0.6768672 0.0521562 -0.9148348 1 2.92(10)
O2 O 2 -0.8901233 -0.1730879 -1.027197 1 2.92(10)
N1 N 2 -1.109277 -0.4460431 -0.5956334 1 2.92(10)
H2 H 2 -0.7179866 0.0066062 -0.7399814 1 2.92(10)
H3 H 2 -0.8365952 -0.1341734 -0.5979206 1 2.92(10)
H5 H 2 -1.219254 -0.5647953 -0.7882213 1 2.92(10)
H6 H 2 -1.100645 -0.4240157 -0.9302821 1 2.92(10)
H99 H 2 -0.61887 0.1197559 -0.9679573 1 2.92(10)
H98 H 2 -1.210931 -0.5619316 -0.6050955 1 2.92(10)
H97 H 2 -1.056107 -0.3877021 -0.5281 1 2.92(10)
C11 C 2 -1.321597 0.5407389 -0.151361 1 2.92(10)
H111 H 2 -1.340962 0.5309204 -0.0781518 1 2.92(10)
H112 H 2 -1.360462 0.6288813 -0.1701623 1 2.92(10)
H113 H 2 -1.173205 0.5716284 -0.1642293 1 2.92(10)
C12 C 2 -1.459582 0.3781549 -0.3202142 1 2.92(10)
C13 C 2 -1.588964 0.2225784 -0.4944022 1 2.92(10)
H131 H 2 -1.735849 0.1577168 -0.5229829 1 2.92(10)
H132 H 2 -1.502677 0.1679637 -0.5242022 1 2.92(10)
H133 H 2 -1.534175 0.3391917 -0.5110561 1 2.92(10)
C14 C 2 -1.694019 0.0842655 -0.3368677 1 2.92(10)
C15 C 2 -1.690628 0.0883672 -0.2320491 1 2.92(10)
C16 C 2 -1.568569 0.2374491 -0.1624133 1 2.92(10)
C18 C 2 -1.892967 -0.1658443 -0.3093199 1 2.92(10)
H18 H 2 -1.986639 -0.2839807 -0.3197996 1 2.92(10)
N11 N 2 -1.456873 0.3768687 -0.2135544 1 2.92(10)
N13 N 2 -1.580375 0.2268625 -0.3820826 1 2.92(10)
N17 N 2 -1.821303 -0.0745523 -0.2159909 1 2.92(10)
H17 H 2 -1.857701 -0.1131782 -0.1562573 1 2.92(10)
N19 N 2 -1.819768 -0.0744465 -0.3859159 1 2.92(10)
O12 O 2 -1.356155 0.5092908 -0.3560951 1 2.92(10)
O16 O 2 -1.552388 0.2489 -0.0676853 1 2.92(10)

loop_
_atom_type_symbol
_atom_type_description
_atom_type_scat_source
C C 'International Tables for Crystallography (Vol. IV)'
H H 'International Tables for Crystallography (Vol. IV)'
N N 'International Tables for Crystallography (Vol. IV)'
O O 'International Tables for Crystallography (Vol. IV)'

loop_
_diffrn_radiation_type
'Cu Ka'
